data_7037126
loop_
_publ_author_name
'Pritzwald-Stegmann, Julian Rodger Frederic'
'L\"onnecke, Peter'
'Hey-Hawkins, Evamarie'

_publ_section_title
;
 Hydrophosphination reactions with transition metal ferrocenylphosphine
 complexes.
;
_journal_issue 5
_journal_name_full 'Dalton transactions (Cambridge, England : 2003)'
_journal_page_first 2208
_journal_page_last 2217
_journal_paper_doi 10.1039/c5dt03374h
_journal_volume 45
_journal_year 2016
_chemical_absolute_configuration ad
_chemical_formula_sum 'C24 H22 Fe2 O4 P2 W'
_chemical_formula_weight 731.91
_chemical_name_systematic
;
 ?
;
_space_group_IT_number 29
_symmetry_cell_setting orthorhombic
_symmetry_space_group_name_Hall 'P 2c -2ac'
_symmetry_space_group_name_H-M 'P c a 21'
_atom_sites_solution_hydrogens geom
_atom_sites_solution_primary direct
_atom_sites_solution_secondary difmap
_audit_conform_dict_location ftp://ftp.iucr.org/pub/cif_core.dic
_audit_conform_dict_name cif_core.dic
_audit_conform_dict_version 2.4
_audit_creation_date 2012-07-20T16:02:30-00:00
_audit_creation_method 'WinGX routine CIF_UPDATE'
_audit_update_record
;
2015-08-22 deposited with the CCDC.
2015-11-03 downloaded from the CCDC.
;
_cell_angle_alpha 90
_cell_angle_beta 90
_cell_angle_gamma 90
_cell_formula_units_Z 8
_cell_length_a 13.5214(2)
_cell_length_b 6.00750(10)
_cell_length_c 57.6562(9)
_cell_measurement_reflns_used 13593
_cell_measurement_temperature 130(2)
_cell_measurement_theta_max 26.3521
_cell_measurement_theta_min 2.8206
_cell_volume 4683.40(13)
_computing_cell_refinement
;
        CrysAlisPro, Agilent Technologies,
        Version 1.171.35.21 (release 20-01-2012 CrysAlis171 .NET)
        (compiled Jan 23 2012,18:06:46)
;
_computing_data_collection
;
        CrysAlisPro, Agilent Technologies,
        Version 1.171.35.21 (release 20-01-2012 CrysAlis171 .NET)
        (compiled Jan 23 2012,18:06:46)
;
_computing_data_reduction
;
        CrysAlisPro, Agilent Technologies,
        Version 1.171.35.21 (release 20-01-2012 CrysAlis171 .NET)
        (compiled Jan 23 2012,18:06:46)
;
_computing_molecular_graphics
;
 ORTEP3 for Windows
 L. J. Farrugia, J. Appl. Crystallogr. 1997, 30, 565.
;
_computing_publication_material
;
 WINGX
 L.J. Farrugia,
 J. Appl. Cryst., 1999, 32, 837-838.
;
_computing_structure_refinement 'SHELXL-97 (Sheldrick, 2008)'
_computing_structure_solution
;
 SIR92
 A. Altomare, G. Cascarano, C. Giacovazzo and A. Guagliardi,
 J. Appl. Crystallogr. 1993, 26, 343-350.
;
_diffrn_ambient_temperature 130(2)
_diffrn_detector_area_resol_mean 16.356
_diffrn_measured_fraction_theta_full 0.999
_diffrn_measured_fraction_theta_max 0.999
_diffrn_measurement_device_type 'Xcalibur, Sapphire3, Gemini'
_diffrn_measurement_method '\w scans'
_diffrn_orient_matrix_UB_11 0.0166499
_diffrn_orient_matrix_UB_12 0.0090819
_diffrn_orient_matrix_UB_13 0.0116311
_diffrn_orient_matrix_UB_21 0.0463168
_diffrn_orient_matrix_UB_22 -0.0458544
_diffrn_orient_matrix_UB_23 -0.003253
_diffrn_orient_matrix_UB_31 0.0181506
_diffrn_orient_matrix_UB_32 0.1084185
_diffrn_orient_matrix_UB_33 -0.0023459
_diffrn_radiation_monochromator graphite
_diffrn_radiation_type MoK\a
_diffrn_radiation_wavelength 0.71073
_diffrn_reflns_av_R_equivalents 0.0362
_diffrn_reflns_av_unetI/netI 0.0381
_diffrn_reflns_limit_h_max 15
_diffrn_reflns_limit_h_min -16
_diffrn_reflns_limit_k_max 7
_diffrn_reflns_limit_k_min -7
_diffrn_reflns_limit_l_max 68
_diffrn_reflns_limit_l_min -65
_diffrn_reflns_number 22628
_diffrn_reflns_theta_full 25.03
_diffrn_reflns_theta_max 25.03
_diffrn_reflns_theta_min 2.83
_exptl_absorpt_coefficient_mu 6.289
_exptl_absorpt_correction_T_max 1
_exptl_absorpt_correction_T_min 0.62825
_exptl_absorpt_correction_type multi-scan
_exptl_absorpt_process_details
;
        CrysAlisPro, Agilent Technologies,
        Version 1.171.35.21 (release 20-01-2012 CrysAlis171 .NET)
        (compiled Jan 23 2012,18:06:46)
        Empirical absorption correction using spherical harmonics,
 implemented in SCALE3 ABSPACK scaling algorithm.
;
_exptl_crystal_colour 'pale orange'
_exptl_crystal_density_diffrn 2.076
_exptl_crystal_density_method 'not measured'
_exptl_crystal_description needle
_exptl_crystal_F_000 2832
_exptl_crystal_size_max 0.25
_exptl_crystal_size_mid 0.1
_exptl_crystal_size_min 0.03
_refine_diff_density_max 2.27
_refine_diff_density_min -2.669
_refine_diff_density_rms 0.155
_refine_ls_abs_structure_details 'Flack H D (1983), Acta Cryst. A39, 876-881'
_refine_ls_abs_structure_Flack 0.008(9)
_refine_ls_extinction_method none
_refine_ls_goodness_of_fit_ref 1.137
_refine_ls_hydrogen_treatment mixed
_refine_ls_matrix_type full
_refine_ls_number_parameters 379
_refine_ls_number_reflns 7831
_refine_ls_number_restraints 35
_refine_ls_restrained_S_all 1.134
_refine_ls_R_factor_all 0.0385
_refine_ls_R_factor_gt 0.0369
_refine_ls_shift/su_max 0
_refine_ls_shift/su_mean 0
_refine_ls_structure_factor_coef Fsqd
_refine_ls_weighting_details 'calc w=1/[\s^2^(Fo^2^)+(0.0186P)^2^+33.3697P] where P=(Fo^2^+2Fc^2^)/3'
_refine_ls_weighting_scheme calc
_refine_ls_wR_factor_gt 0.0751
_refine_ls_wR_factor_ref 0.0759
_reflns_number_gt 7562
_reflns_number_total 7831
_reflns_threshold_expression >2\s(I)
_cod_data_source_file c5dt03374h2.cif
_cod_data_source_block x1605fin_compound_2c
_cod_depositor_comments
;
The following automatic conversions were performed:

'_symmetry_cell_setting' value 'Orthorhombic' changed to
'orthorhombic' according to
/usr/data/users/saulius/crontab/automatic-downloads/rss-feeds/RSC/lib/dictionaries/cif_core.dic
dictionary named 'cif_core.dic' version 2.4.2 from 2011-04-26.

Automatic conversion script
Id: cif_fix_values 3271 2015-04-21 07:52:19Z andrius 

 Adding full bibliography for 7037122--7037129.cif.
;
_cod_original_sg_symbol_H-M Pca2(1)
_cod_database_code 7037126

loop_
_symmetry_equiv_pos_as_xyz
'x, y, z'
'-x, -y, z+1/2'
'x+1/2, -y, z'
'-x+1/2, y, z+1/2'

loop_
_atom_site_label
_atom_site_type_symbol
_atom_site_fract_x
_atom_site_fract_y
_atom_site_fract_z
_atom_site_U_iso_or_equiv
_atom_site_adp_type
_atom_site_occupancy
_atom_site_symmetry_multiplicity
_atom_site_calc_flag
_atom_site_refinement_flags
W1 W 0.41816(3) 0.55975(6) 0.093348(6) 0.01440(9) Uani 1 1 d .
Fe1 Fe 0.32083(10) 0.7159(2) 0.01021(2) 0.0153(3) Uani 1 1 d .
Fe2 Fe 0.54759(10) 0.7209(2) 0.17340(2) 0.0161(3) Uani 1 1 d .
P1 P 0.46018(19) 0.7972(4) 0.05927(4) 0.0171(5) Uani 1 1 d D
P2 P 0.54491(18) 0.7870(4) 0.11390(4) 0.0162(5) Uani 1 1 d D
O1 O 0.2552(6) 0.8931(13) 0.11194(14) 0.041(2) Uani 1 1 d .
O2 O 0.2542(5) 0.2863(12) 0.06719(12) 0.0271(17) Uani 1 1 d .
O3 O 0.5978(5) 0.2554(12) 0.07804(13) 0.0300(18) Uani 1 1 d .
O4 O 0.3766(5) 0.2628(12) 0.13716(12) 0.0277(17) Uani 1 1 d .
C1 C 0.4452(7) 0.7027(15) 0.02958(16) 0.017(2) Uiso 1 1 d .
C2 C 0.4187(7) 0.4838(16) 0.02249(19) 0.020(2) Uiso 1 1 d .
H2 H 0.404 0.3617 0.0324 0.024 Uiso 1 1 calc R
C3 C 0.4182(7) 0.4820(17) -0.0022(2) 0.022(2) Uiso 1 1 d .
H3 H 0.402 0.3581 -0.0117 0.027 Uiso 1 1 calc R
C4 C 0.4455(8) 0.6931(17) -0.01007(19) 0.025(2) Uiso 1 1 d .
H4 H 0.4513 0.7369 -0.0258 0.03 Uiso 1 1 calc R
C5 C 0.4630(8) 0.8301(17) 0.00930(17) 0.024(2) Uiso 1 1 d .
H5 H 0.4832 0.9815 0.0089 0.029 Uiso 1 1 calc R
C6 C 0.2120(8) 0.8532(17) 0.0302(2) 0.030(2) Uiso 1 1 d .
H6 H 0.219 0.903 0.0458 0.036 Uiso 1 1 calc R
C7 C 0.1838(8) 0.6410(17) 0.02356(19) 0.027(2) Uiso 1 1 d .
H7 H 0.169 0.5202 0.0336 0.032 Uiso 1 1 calc R
C8 C 0.1811(8) 0.6372(18) -0.0012(2) 0.030(3) Uiso 1 1 d .
H8 H 0.1629 0.514 -0.0106 0.036 Uiso 1 1 calc R
C9 C 0.2104(8) 0.8499(17) -0.00923(19) 0.029(2) Uiso 1 1 d .
H9 H 0.2166 0.8938 -0.025 0.035 Uiso 1 1 calc R
C10 C 0.2288(7) 0.9845(17) 0.01015(17) 0.024(2) Uiso 1 1 d .
H10 H 0.2488 1.1361 0.0099 0.029 Uiso 1 1 calc R
C11 C 0.6036(7) 0.7042(14) 0.14059(16) 0.017(2) Uiso 1 1 d .
C12 C 0.6042(7) 0.4906(16) 0.15085(17) 0.020(2) Uiso 1 1 d .
H12 H 0.5717 0.362 0.145 0.024 Uiso 1 1 calc R
C13 C 0.6626(7) 0.5020(16) 0.1715(2) 0.023(2) Uiso 1 1 d .
H13 H 0.675 0.3829 0.182 0.028 Uiso 1 1 calc R
C14 C 0.6980(8) 0.7203(16) 0.17365(18) 0.023(2) Uiso 1 1 d .
H14 H 0.7397 0.7733 0.1857 0.028 Uiso 1 1 calc R
C15 C 0.6621(7) 0.8486(16) 0.15501(17) 0.020(2) Uiso 1 1 d .
H15 H 0.6742 1.0024 0.1524 0.024 Uiso 1 1 calc R
C16 C 0.4067(8) 0.8412(17) 0.1726(2) 0.027(2) Uiso 1 1 d .
H16 H 0.3704 0.8805 0.1591 0.033 Uiso 1 1 calc R
C17 C 0.4094(8) 0.6308(19) 0.1830(2) 0.030(3) Uiso 1 1 d .
H17 H 0.3746 0.5028 0.1778 0.035 Uiso 1 1 calc R
C18 C 0.4717(8) 0.6393(17) 0.20242(18) 0.029(2) Uiso 1 1 d .
H18 H 0.4869 0.5191 0.2125 0.035 Uiso 1 1 calc R
C19 C 0.5073(8) 0.8580(17) 0.20421(19) 0.029(2) Uiso 1 1 d .
H19 H 0.5508 0.9126 0.2158 0.035 Uiso 1 1 calc R
C20 C 0.4671(8) 0.9830(19) 0.1856(2) 0.034(3) Uiso 1 1 d .
H20 H 0.479 1.1361 0.1826 0.04 Uiso 1 1 calc R
C21 C 0.3125(8) 0.7753(18) 0.1051(2) 0.026(2) Uiso 1 1 d .
C22 C 0.3160(7) 0.3860(15) 0.07623(17) 0.017(2) Uiso 1 1 d .
C23 C 0.5287(8) 0.3657(16) 0.08344(17) 0.021(2) Uiso 1 1 d .
C24 C 0.3923(8) 0.3741(17) 0.12092(18) 0.023(2) Uiso 1 1 d .
H1P1 H 0.428(6) 0.994(7) 0.058(2) 0.03 Uiso 1 1 d D
H2P1 H 0.548(3) 0.869(12) 0.0589(18) 0.03 Uiso 1 1 d D
H1P2 H 0.534(6) 0.994(6) 0.1162(17) 0.03 Uiso 1 1 d D
H2P2 H 0.623(4) 0.820(13) 0.1026(14) 0.03 Uiso 1 1 d D
W2 W 0.19979(3) 0.43761(6) 0.342840(6) 0.01389(9) Uani 1 1 d .
Fe3 Fe 0.32252(10) 0.2787(2) 0.26303(2) 0.0155(3) Uani 1 1 d .
Fe4 Fe 0.10330(10) 0.2815(2) 0.42593(2) 0.0167(3) Uani 1 1 d .
P3 P 0.32744(18) 0.2122(4) 0.32220(4) 0.0163(5) Uani 1 1 d D
P4 P 0.24220(19) 0.2010(4) 0.37692(4) 0.0165(5) Uani 1 1 d D
O5 O 0.0359(6) 0.1057(14) 0.32376(14) 0.042(2) Uani 1 1 d .
O6 O 0.1546(5) 0.7339(11) 0.29952(12) 0.0249(16) Uani 1 1 d .
O7 O 0.3789(5) 0.7433(11) 0.35804(12) 0.0243(16) Uani 1 1 d .
O8 O 0.0358(5) 0.7117(11) 0.36883(12) 0.0267(17) Uani 1 1 d .
C25 C 0.3834(6) 0.2931(14) 0.29547(16) 0.0138(19) Uiso 1 1 d .
C26 C 0.4401(7) 0.1528(16) 0.28025(16) 0.019(2) Uiso 1 1 d .
H26 H 0.4538 -0.0009 0.2825 0.023 Uiso 1 1 calc R
C27 C 0.4718(7) 0.2838(15) 0.26143(17) 0.019(2) Uiso 1 1 d .
H27 H 0.511 0.2329 0.2488 0.023 Uiso 1 1 calc R
C28 C 0.4365(7) 0.5011(16) 0.2642(2) 0.026(2) Uiso 1 1 d .
H28 H 0.4476 0.622 0.254 0.032 Uiso 1 1 calc R
C29 C 0.3817(7) 0.5092(15) 0.28499(17) 0.019(2) Uiso 1 1 d .
H29 H 0.349 0.6366 0.291 0.023 Uiso 1 1 calc R
C30 C 0.1798(8) 0.1690(17) 0.26519(19) 0.025(2) Uiso 1 1 d .
H30 H 0.1437 0.1371 0.2789 0.03 Uiso 1 1 calc R
C31 C 0.2381(7) 0.0154(16) 0.25271(18) 0.023(2) Uiso 1 1 d .
H31 H 0.2495 -0.1361 0.2566 0.028 Uiso 1 1 calc R
C32 C 0.2765(8) 0.1308(16) 0.23316(18) 0.025(2) Uiso 1 1 d .
H32 H 0.3172 0.0687 0.2214 0.03 Uiso 1 1 calc R
C33 C 0.2435(7) 0.3536(16) 0.23426(17) 0.022(2) Uiso 1 1 d .
H33 H 0.2592 0.4679 0.2235 0.027 Uiso 1 1 calc R
C34 C 0.1837(8) 0.3775(18) 0.2540(2) 0.026(2) Uiso 1 1 d .
H34 H 0.1517 0.5101 0.2589 0.032 Uiso 1 1 calc R
C35 C 0.2284(7) 0.2960(15) 0.40631(17) 0.019(2) Uiso 1 1 d .
C36 C 0.2451(8) 0.1645(16) 0.42666(17) 0.022(2) Uiso 1 1 d .
H36 H 0.2647 0.0126 0.4269 0.027 Uiso 1 1 calc R
C37 C 0.2275(8) 0.3000(16) 0.44639(18) 0.022(2) Uiso 1 1 d .
H37 H 0.233 0.2554 0.4621 0.026 Uiso 1 1 calc R
C38 C 0.1996(7) 0.5177(17) 0.4382(2) 0.022(2) Uiso 1 1 d .
H38 H 0.1834 0.6423 0.4476 0.027 Uiso 1 1 calc R
C39 C 0.2004(7) 0.5136(16) 0.41360(19) 0.017(2) Uiso 1 1 d .
H39 H 0.185 0.6351 0.4037 0.021 Uiso 1 1 calc R
C40 C -0.0045(7) 0.1430(16) 0.40560(18) 0.024(2) Uiso 1 1 d .
H40 H 0.0032 0.0962 0.39 0.029 Uiso 1 1 calc R
C41 C 0.0109(8) 0.0102(17) 0.42560(18) 0.027(2) Uiso 1 1 d .
H41 H 0.0304 -0.1416 0.4258 0.032 Uiso 1 1 calc R
C42 C -0.0085(8) 0.1470(17) 0.44542(19) 0.026(2) Uiso 1 1 d .
H42 H -0.0037 0.1015 0.4612 0.032 Uiso 1 1 calc R
C43 C -0.0359(8) 0.3616(17) 0.43753(19) 0.027(2) Uiso 1 1 d .
H43 H -0.0528 0.4851 0.447 0.032 Uiso 1 1 calc R
C44 C -0.0338(8) 0.3599(17) 0.41314(18) 0.024(2) Uiso 1 1 d .
H44 H -0.0492 0.4821 0.4033 0.029 Uiso 1 1 calc R
C45 C 0.0959(8) 0.2236(17) 0.33152(19) 0.024(2) Uiso 1 1 d .
C46 C 0.1722(7) 0.6248(16) 0.31523(17) 0.018(2) Uiso 1 1 d .
C47 C 0.3146(7) 0.6371(14) 0.35280(16) 0.0155(19) Uiso 1 1 d .
C48 C 0.0976(8) 0.6065(17) 0.35951(19) 0.025(2) Uiso 1 1 d .
H1P3 H 0.307(7) 0.015(7) 0.3164(16) 0.03 Uiso 1 1 d D
H2P3 H 0.399(5) 0.142(12) 0.3343(14) 0.03 Uiso 1 1 d D
H1P4 H 0.218(6) -0.001(6) 0.377(2) 0.03 Uiso 1 1 d D
H2P4 H 0.332(3) 0.147(12) 0.3783(18) 0.03 Uiso 1 1 d D

loop_
_atom_site_aniso_label
_atom_site_aniso_U_11
_atom_site_aniso_U_22
_atom_site_aniso_U_33
_atom_site_aniso_U_23
_atom_site_aniso_U_13
_atom_site_aniso_U_12
W1 0.01314(18) 0.01929(16) 0.01076(18) -0.0012(2) -0.00051(16) -0.00009(14)
Fe1 0.0116(7) 0.0217(7) 0.0125(7) -0.0008(6) -0.0015(6) 0.0003(5)
Fe2 0.0137(7) 0.0225(7) 0.0120(7) 0.0005(5) 0.0016(5) 0.0005(5)
P1 0.0173(14) 0.0214(12) 0.0125(12) -0.0010(10) -0.0033(10) -0.0022(10)
P2 0.0165(13) 0.0220(12) 0.0100(13) -0.0003(10) -0.0017(10) -0.0024(10)
O1 0.037(5) 0.051(5) 0.036(5) -0.018(4) -0.001(4) 0.022(4)
O2 0.023(4) 0.037(4) 0.022(4) -0.005(3) -0.007(3) -0.008(3)
O3 0.025(4) 0.037(4) 0.027(4) 0.004(3) -0.001(3) 0.008(3)
O4 0.028(4) 0.037(4) 0.019(4) 0.005(3) 0.003(3) -0.002(3)
W2 0.01329(18) 0.01867(16) 0.00971(18) -0.00079(19) 0.00043(16) -0.00066(13)
Fe3 0.0117(7) 0.0237(7) 0.0110(7) -0.0004(5) 0.0004(5) -0.0004(5)
Fe4 0.0141(7) 0.0254(7) 0.0107(7) -0.0007(6) 0.0020(6) 0.0001(6)
P3 0.0167(13) 0.0200(12) 0.0121(13) 0.0016(10) 0.0008(10) 0.0013(10)
P4 0.0189(14) 0.0199(12) 0.0107(12) 0.0002(9) 0.0024(10) 0.0009(10)
O5 0.030(5) 0.054(5) 0.040(5) -0.022(4) 0.014(4) -0.015(4)
O6 0.023(4) 0.031(4) 0.021(4) 0.006(3) -0.003(3) 0.007(3)
O7 0.021(4) 0.030(4) 0.022(4) -0.004(3) -0.002(3) -0.005(3)
O8 0.021(4) 0.037(4) 0.023(4) -0.007(3) 0.005(3) 0.008(3)

loop_
_atom_type_symbol
_atom_type_description
_atom_type_scat_dispersion_real
_atom_type_scat_dispersion_imag
_atom_type_scat_source
W W -0.849 6.8722 'International Tables Vol C Tables 4.2.6.8 and 6.1.1.4'
Fe Fe 0.3463 0.8444 'International Tables Vol C Tables 4.2.6.8 and 6.1.1.4'
P P 0.1023 0.0942 'International Tables Vol C Tables 4.2.6.8 and 6.1.1.4'
O O 0.0106 0.006 'International Tables Vol C Tables 4.2.6.8 and 6.1.1.4'
C C 0.0033 0.0016 'International Tables Vol C Tables 4.2.6.8 and 6.1.1.4'
H H 0 0 'International Tables Vol C Tables 4.2.6.8 and 6.1.1.4'

loop_
_geom_angle_atom_site_label_1
_geom_angle_atom_site_label_2
_geom_angle_atom_site_label_3
_geom_angle
C24 W1 C23 91.9(4)
C24 W1 C22 88.9(4)
C23 W1 C22 94.1(4)
C24 W1 C21 88.2(4)
C23 W1 C21 175.3(4)
C22 W1 C21 90.6(4)
C24 W1 P2 92.8(3)
C23 W1 P2 86.6(3)
C22 W1 P2 178.2(3)
C21 W1 P2 88.7(3)
C24 W1 P1 176.9(3)
C23 W1 P1 86.4(3)
C22 W1 P1 93.9(3)
C21 W1 P1 93.3(3)
P2 W1 P1 84.52(8)
C1 Fe1 C9 158.7(4)
C1 Fe1 C10 122.7(4)
C9 Fe1 C10 40.3(4)
C1 Fe1 C5 40.9(4)
C9 Fe1 C5 123.0(4)
C10 Fe1 C5 108.0(4)
C1 Fe1 C6 107.6(4)
C9 Fe1 C6 67.8(4)
C10 Fe1 C6 40.7(4)
C5 Fe1 C6 123.8(4)
C1 Fe1 C2 40.9(4)
C9 Fe1 C2 159.1(4)
C10 Fe1 C2 159.1(4)
C5 Fe1 C2 68.3(4)
C6 Fe1 C2 123.0(4)
C1 Fe1 C3 68.4(4)
C9 Fe1 C3 123.3(4)
C10 Fe1 C3 158.8(4)
C5 Fe1 C3 67.5(4)
C6 Fe1 C3 159.1(4)
C2 Fe1 C3 40.6(4)
C1 Fe1 C4 68.3(4)
C9 Fe1 C4 108.4(4)
C10 Fe1 C4 123.5(4)
C5 Fe1 C4 40.2(4)
C6 Fe1 C4 159.7(4)
C2 Fe1 C4 67.8(4)
C3 Fe1 C4 39.7(4)
C1 Fe1 C8 158.9(4)
C9 Fe1 C8 40.5(4)
C10 Fe1 C8 67.7(4)
C5 Fe1 C8 159.1(4)
C6 Fe1 C8 67.2(4)
C2 Fe1 C8 123.2(4)
C3 Fe1 C8 108.7(4)
C4 Fe1 C8 123.8(4)
C1 Fe1 C7 122.3(4)
C9 Fe1 C7 68.4(4)
C10 Fe1 C7 67.9(4)
C5 Fe1 C7 158.7(4)
C6 Fe1 C7 39.5(4)
C2 Fe1 C7 107.7(4)
C3 Fe1 C7 123.9(4)
C4 Fe1 C7 159.6(4)
C8 Fe1 C7 40.7(4)
C17 Fe2 C18 40.5(4)
C17 Fe2 C15 161.8(4)
C18 Fe2 C15 155.8(4)
C17 Fe2 C19 67.7(5)
C18 Fe2 C19 40.5(4)
C15 Fe2 C19 120.6(4)
C17 Fe2 C14 157.1(4)
C18 Fe2 C14 120.1(4)
C15 Fe2 C14 40.6(4)
C19 Fe2 C14 105.2(4)
C17 Fe2 C16 40.4(4)
C18 Fe2 C16 68.4(5)
C15 Fe2 C16 124.5(4)
C19 Fe2 C16 68.1(4)
C14 Fe2 C16 159.3(4)
C17 Fe2 C13 123.1(4)
C18 Fe2 C13 105.9(4)
C15 Fe2 C13 68.6(4)
C19 Fe2 C13 120.8(4)
C14 Fe2 C13 40.3(4)
C16 Fe2 C13 160.1(4)
C17 Fe2 C20 67.6(5)
C18 Fe2 C20 68.3(4)
C15 Fe2 C20 107.2(4)
C19 Fe2 C20 40.7(4)
C14 Fe2 C20 122.2(4)
C16 Fe2 C20 40.2(4)
C13 Fe2 C20 157.3(4)
C17 Fe2 C11 125.8(4)
C18 Fe2 C11 160.6(4)
C15 Fe2 C11 41.4(4)
C19 Fe2 C11 158.4(4)
C14 Fe2 C11 68.6(4)
C16 Fe2 C11 110.0(4)
C13 Fe2 C11 68.7(4)
C20 Fe2 C11 123.8(4)
C17 Fe2 C12 109.8(4)
C18 Fe2 C12 123.5(4)
C15 Fe2 C12 68.8(4)
C19 Fe2 C12 158.3(4)
C14 Fe2 C12 68.2(4)
C16 Fe2 C12 125.1(4)
C13 Fe2 C12 41.0(4)
C20 Fe2 C12 160.2(4)
C11 Fe2 C12 40.4(4)
C1 P1 W1 122.6(3)
C1 P1 H1P1 101(5)
W1 P1 H1P1 120(5)
C1 P1 H2P1 101(5)
W1 P1 H2P1 115(4)
H1P1 P1 H2P1 90(3)
C11 P2 W1 123.9(3)
C11 P2 H1P2 104(5)
W1 P2 H1P2 120(4)
C11 P2 H2P2 97(4)
W1 P2 H2P2 115(4)
H1P2 P2 H2P2 90(3)
C5 C1 C2 107.7(9)
C5 C1 P1 126.2(7)
C2 C1 P1 126.0(8)
C5 C1 Fe1 70.4(6)
C2 C1 Fe1 70.6(6)
P1 C1 Fe1 127.0(5)
C1 C2 C3 107.2(9)
C1 C2 Fe1 68.5(6)
C3 C2 Fe1 69.9(6)
C1 C2 H2 126.4
C3 C2 H2 126.4
Fe1 C2 H2 126.8
C4 C3 C2 108.5(10)
C4 C3 Fe1 70.2(6)
C2 C3 Fe1 69.5(6)
C4 C3 H3 125.8
C2 C3 H3 125.8
Fe1 C3 H3 126.1
C3 C4 C5 108.5(10)
C3 C4 Fe1 70.1(6)
C5 C4 Fe1 69.4(6)
C3 C4 H4 125.8
C5 C4 H4 125.8
Fe1 C4 H4 126.4
C4 C5 C1 108.1(9)
C4 C5 Fe1 70.5(6)
C1 C5 Fe1 68.7(6)
C4 C5 H5 126
C1 C5 H5 126
Fe1 C5 H5 126.4
C7 C6 C10 109.3(10)
C7 C6 Fe1 70.8(6)
C10 C6 Fe1 69.5(6)
C7 C6 H6 125.4
C10 C6 H6 125.4
Fe1 C6 H6 126
C6 C7 C8 107.4(10)
C6 C7 Fe1 69.8(6)
C8 C7 Fe1 69.6(6)
C6 C7 H7 126.3
C8 C7 H7 126.3
Fe1 C7 H7 125.8
C9 C8 C7 107.7(10)
C9 C8 Fe1 68.9(6)
C7 C8 Fe1 69.7(6)
C9 C8 H8 126.1
C7 C8 H8 126.1
Fe1 C8 H8 126.9
C10 C9 C8 108.1(10)
C10 C9 Fe1 70.1(6)
C8 C9 Fe1 70.6(6)
C10 C9 H9 125.9
C8 C9 H9 125.9
Fe1 C9 H9 124.9
C9 C10 C6 107.5(9)
C9 C10 Fe1 69.7(6)
C6 C10 Fe1 69.9(6)
C9 C10 H10 126.2
C6 C10 H10 126.2
Fe1 C10 H10 125.8
C12 C11 C15 107.6(8)
C12 C11 P2 127.7(7)
C15 C11 P2 124.7(7)
C12 C11 Fe2 70.1(6)
C15 C11 Fe2 68.8(5)
P2 C11 Fe2 128.0(5)
C11 C12 C13 108.0(8)
C11 C12 Fe2 69.5(5)
C13 C12 Fe2 69.2(6)
C11 C12 H12 126
C13 C12 H12 126
Fe2 C12 H12 126.9
C14 C13 C12 107.8(9)
C14 C13 Fe2 69.7(6)
C12 C13 Fe2 69.8(5)
C14 C13 H13 126.1
C12 C13 H13 126.1
Fe2 C13 H13 126
C13 C14 C15 109.1(9)
C13 C14 Fe2 70.0(6)
C15 C14 Fe2 69.4(6)
C13 C14 H14 125.4
C15 C14 H14 125.4
Fe2 C14 H14 126.7
C14 C15 C11 107.5(8)
C14 C15 Fe2 70.0(6)
C11 C15 Fe2 69.8(5)
C14 C15 H15 126.3
C11 C15 H15 126.3
Fe2 C15 H15 125.6
C20 C16 C17 107.5(10)
C20 C16 Fe2 70.0(6)
C17 C16 Fe2 69.2(6)
C20 C16 H16 126.2
C17 C16 H16 126.2
Fe2 C16 H16 126.2
C18 C17 C16 109.1(10)
C18 C17 Fe2 69.8(6)
C16 C17 Fe2 70.4(7)
C18 C17 H17 125.5
C16 C17 H17 125.5
Fe2 C17 H17 125.9
C17 C18 C19 107.4(10)
C17 C18 Fe2 69.7(6)
C19 C18 Fe2 70.1(6)
C17 C18 H18 126.3
C19 C18 H18 126.3
Fe2 C18 H18 125.5
C18 C19 C20 108.0(10)
C18 C19 Fe2 69.4(6)
C20 C19 Fe2 69.9(6)
C18 C19 H19 126
C20 C19 H19 126
Fe2 C19 H19 126.2
C16 C20 C19 108.0(10)
C16 C20 Fe2 69.9(6)
C19 C20 Fe2 69.3(6)
C16 C20 H20 126
C19 C20 H20 126
Fe2 C20 H20 126.3
O1 C21 W1 178.6(10)
O2 C22 W1 176.9(9)
O3 C23 W1 177.0(9)
O4 C24 W1 179.5(10)
C48 W2 C46 88.1(4)
C48 W2 C45 89.9(4)
C46 W2 C45 88.3(4)
C48 W2 C47 95.4(4)
C46 W2 C47 92.1(4)
C45 W2 C47 174.7(4)
C48 W2 P4 94.0(3)
C46 W2 P4 177.5(3)
C45 W2 P4 93.0(3)
C47 W2 P4 86.5(3)
C48 W2 P3 178.2(3)
C46 W2 P3 93.2(3)
C45 W2 P3 88.9(3)
C47 W2 P3 85.8(3)
P4 W2 P3 84.69(8)
C27 Fe3 C26 40.7(4)
C27 Fe3 C33 119.1(4)
C26 Fe3 C33 154.3(4)
C27 Fe3 C32 105.9(4)
C26 Fe3 C32 119.5(4)
C33 Fe3 C32 40.7(4)
C27 Fe3 C34 154.7(4)
C26 Fe3 C34 163.7(4)
C33 Fe3 C34 40.4(4)
C32 Fe3 C34 68.2(4)
C27 Fe3 C31 123.9(4)
C26 Fe3 C31 107.1(4)
C33 Fe3 C31 68.8(4)
C32 Fe3 C31 40.8(4)
C34 Fe3 C31 68.6(4)
C27 Fe3 C29 68.1(4)
C26 Fe3 C29 68.9(4)
C33 Fe3 C29 124.4(4)
C32 Fe3 C29 160.3(4)
C34 Fe3 C29 108.8(4)
C31 Fe3 C29 158.0(4)
C27 Fe3 C28 40.3(4)
C26 Fe3 C28 68.5(4)
C33 Fe3 C28 106.3(4)
C32 Fe3 C28 123.1(4)
C34 Fe3 C28 120.9(4)
C31 Fe3 C28 160.1(4)
C29 Fe3 C28 40.4(4)
C27 Fe3 C30 162.0(4)
C26 Fe3 C30 126.3(4)
C33 Fe3 C30 67.9(4)
C32 Fe3 C30 67.8(4)
C34 Fe3 C30 40.5(4)
C31 Fe3 C30 40.4(4)
C29 Fe3 C30 123.5(4)
C28 Fe3 C30 157.3(4)
C27 Fe3 C25 68.8(4)
C26 Fe3 C25 41.4(4)
C33 Fe3 C25 162.3(4)
C32 Fe3 C25 156.3(4)
C34 Fe3 C25 126.4(4)
C31 Fe3 C25 121.7(4)
C29 Fe3 C25 41.0(4)
C28 Fe3 C25 68.7(4)
C30 Fe3 C25 109.8(4)
C35 Fe4 C36 41.1(4)
C35 Fe4 C39 40.9(4)
C36 Fe4 C39 68.8(4)
C35 Fe4 C40 106.9(4)
C36 Fe4 C40 122.7(4)
C39 Fe4 C40 122.4(4)
C35 Fe4 C42 159.0(4)
C36 Fe4 C42 123.1(4)
C39 Fe4 C42 159.1(4)
C40 Fe4 C42 68.2(4)
C35 Fe4 C44 122.8(4)
C36 Fe4 C44 159.3(4)
C39 Fe4 C44 107.4(4)
C40 Fe4 C44 40.8(4)
C42 Fe4 C44 67.7(4)
C35 Fe4 C38 68.5(4)
C36 Fe4 C38 68.6(4)
C39 Fe4 C38 40.5(4)
C40 Fe4 C38 158.4(4)
C42 Fe4 C38 123.6(4)
C44 Fe4 C38 122.6(4)
C35 Fe4 C41 122.3(4)
C36 Fe4 C41 107.4(4)
C39 Fe4 C41 158.3(4)
C40 Fe4 C41 40.4(4)
C42 Fe4 C41 40.8(4)
C44 Fe4 C41 68.2(4)
C38 Fe4 C41 159.8(4)
C35 Fe4 C37 68.8(4)
C36 Fe4 C37 40.5(4)
C39 Fe4 C37 68.7(4)
C40 Fe4 C37 158.8(4)
C42 Fe4 C37 108.0(4)
C44 Fe4 C37 158.9(4)
C38 Fe4 C37 41.1(4)
C41 Fe4 C37 123.1(4)
C35 Fe4 C43 158.7(4)
C36 Fe4 C43 159.1(4)
C39 Fe4 C43 122.8(4)
C40 Fe4 C43 68.2(4)
C42 Fe4 C43 40.4(4)
C44 Fe4 C43 40.1(4)
C38 Fe4 C43 107.9(4)
C41 Fe4 C43 68.4(4)
C37 Fe4 C43 123.3(4)
C25 P3 W2 123.9(3)
C25 P3 H1P3 97(5)
W2 P3 H1P3 119(5)
C25 P3 H2P3 104(4)
W2 P3 H2P3 117(4)
H1P3 P3 H2P3 90(3)
C35 P4 W2 122.6(3)
C35 P4 H1P4 105(5)
W2 P4 H1P4 120(5)
C35 P4 H2P4 97(5)
W2 P4 H2P4 115(4)
H1P4 P4 H2P4 90(3)
C29 C25 C26 106.4(8)
C29 C25 P3 127.2(7)
C26 C25 P3 126.4(7)
C29 C25 Fe3 69.3(5)
C26 C25 Fe3 68.4(5)
P3 C25 Fe3 127.4(5)
C27 C26 C25 107.7(8)
C27 C26 Fe3 69.6(6)
C25 C26 Fe3 70.2(5)
C27 C26 H26 126.1
C25 C26 H26 126.1
Fe3 C26 H26 125.7
C28 C27 C26 109.2(9)
C28 C27 Fe3 70.6(6)
C26 C27 Fe3 69.7(6)
C28 C27 H27 125.4
C26 C27 H27 125.4
Fe3 C27 H27 125.9
C27 C28 C29 108.1(9)
C27 C28 Fe3 69.1(6)
C29 C28 Fe3 69.8(6)
C27 C28 H28 125.9
C29 C28 H28 125.9
Fe3 C28 H28 126.7
C28 C29 C25 108.5(8)
C28 C29 Fe3 69.9(6)
C25 C29 Fe3 69.7(5)
C28 C29 H29 125.7
C25 C29 H29 125.7
Fe3 C29 H29 126.3
C31 C30 C34 109.0(10)
C31 C30 Fe3 69.6(6)
C34 C30 Fe3 69.5(6)
C31 C30 H30 125.5
C34 C30 H30 125.5
Fe3 C30 H30 127
C30 C31 C32 106.8(9)
C30 C31 Fe3 69.9(6)
C32 C31 Fe3 69.4(6)
C30 C31 H31 126.6
C32 C31 H31 126.6
Fe3 C31 H31 125.6
C33 C32 C31 108.2(9)
C33 C32 Fe3 69.2(6)
C31 C32 Fe3 69.7(6)
C33 C32 H32 125.9
C31 C32 H32 125.9
Fe3 C32 H32 126.7
C34 C33 C32 108.4(9)
C34 C33 Fe3 70.3(6)
C32 C33 Fe3 70.1(6)
C34 C33 H33 125.8
C32 C33 H33 125.8
Fe3 C33 H33 125.4
C33 C34 C30 107.6(10)
C33 C34 Fe3 69.3(6)
C30 C34 Fe3 70.0(6)
C33 C34 H34 126.2
C30 C34 H34 126.2
Fe3 C34 H34 126
C39 C35 C36 107.8(9)
C39 C35 P4 126.7(8)
C36 C35 P4 125.5(7)
C39 C35 Fe4 69.8(6)
C36 C35 Fe4 69.7(6)
P4 C35 Fe4 126.6(5)
C37 C36 C35 108.3(9)
C37 C36 Fe4 70.2(6)
C35 C36 Fe4 69.2(6)
C37 C36 H36 125.9
C35 C36 H36 125.9
Fe4 C36 H36 126.3
C36 C37 C38 107.5(9)
C36 C37 Fe4 69.3(6)
C38 C37 Fe4 69.3(6)
C36 C37 H37 126.3
C38 C37 H37 126.3
Fe4 C37 H37 126.7
C39 C38 C37 108.1(9)
C39 C38 Fe4 69.5(6)
C37 C38 Fe4 69.6(6)
C39 C38 H38 125.9
C37 C38 H38 125.9
Fe4 C38 H38 126.5
C38 C39 C35 108.3(9)
C38 C39 Fe4 70.0(6)
C35 C39 Fe4 69.3(6)
C38 C39 H39 125.9
C35 C39 H39 125.9
Fe4 C39 H39 126.3
C41 C40 C44 107.8(9)
C41 C40 Fe4 70.0(6)
C44 C40 Fe4 69.7(6)
C41 C40 H40 126.1
C44 C40 H40 126.1
Fe4 C40 H40 125.8
C40 C41 C42 107.4(9)
C40 C41 Fe4 69.5(6)
C42 C41 Fe4 69.4(6)
C40 C41 H41 126.3
C42 C41 H41 126.3
Fe4 C41 H41 126.3
C43 C42 C41 108.3(10)
C43 C42 Fe4 70.0(6)
C41 C42 Fe4 69.7(6)
C43 C42 H42 125.9
C41 C42 H42 125.9
Fe4 C42 H42 126
C44 C43 C42 108.0(9)
C44 C43 Fe4 69.8(6)
C42 C43 Fe4 69.6(6)
C44 C43 H43 126
C42 C43 H43 126
Fe4 C43 H43 126.2
C43 C44 C40 108.4(9)
C43 C44 Fe4 70.1(6)
C40 C44 Fe4 69.5(6)
C43 C44 H44 125.8
C40 C44 H44 125.8
Fe4 C44 H44 126.2
O5 C45 W2 176.1(10)
O6 C46 W2 178.7(9)
O7 C47 W2 178.5(9)
O8 C48 W2 177.8(9)

loop_
_geom_bond_atom_site_label_1
_geom_bond_atom_site_label_2
_geom_bond_distance
W1 C24 1.973(11)
W1 C23 1.980(10)
W1 C22 1.993(10)
W1 C21 2.043(11)
W1 P2 2.491(2)
W1 P1 2.493(2)
Fe1 C1 2.020(10)
Fe1 C9 2.033(11)
Fe1 C10 2.038(10)
Fe1 C5 2.041(11)
Fe1 C6 2.043(11)
Fe1 C2 2.048(10)
Fe1 C3 2.054(10)
Fe1 C4 2.056(11)
Fe1 C8 2.056(11)
Fe1 C7 2.056(11)
Fe2 C17 2.023(11)
Fe2 C18 2.023(11)
Fe2 C15 2.027(10)
Fe2 C19 2.032(11)
Fe2 C14 2.034(10)
Fe2 C16 2.039(11)
Fe2 C13 2.039(10)
Fe2 C20 2.040(11)
Fe2 C11 2.040(10)
Fe2 C12 2.047(10)
P1 C1 1.815(10)
P1 H1P1 1.26(3)
P1 H2P1 1.26(3)
P2 C11 1.801(10)
P2 H1P2 1.26(3)
P2 H2P2 1.26(3)
O1 C21 1.121(13)
O2 C22 1.152(11)
O3 C23 1.188(12)
O4 C24 1.170(12)
C1 C5 1.418(13)
C1 C2 1.423(13)
C2 C3 1.423(16)
C2 H2 0.95
C3 C4 1.397(14)
C3 H3 0.95
C4 C5 1.407(14)
C4 H4 0.95
C5 H5 0.95
C6 C7 1.385(15)
C6 C10 1.418(14)
C6 H6 0.95
C7 C8 1.430(15)
C7 H7 0.95
C8 C9 1.415(15)
C8 H8 0.95
C9 C10 1.401(14)
C9 H9 0.95
C10 H10 0.95
C11 C12 1.413(13)
C11 C15 1.438(13)
C12 C13 1.432(14)
C12 H12 0.95
C13 C14 1.402(13)
C13 H13 0.95
C14 C15 1.409(14)
C14 H14 0.95
C15 H15 0.95
C16 C20 1.400(15)
C16 C17 1.402(15)
C16 H16 0.95
C17 C18 1.400(15)
C17 H17 0.95
C18 C19 1.403(15)
C18 H18 0.95
C19 C20 1.417(15)
C19 H19 0.95
C20 H20 0.95
W2 C48 1.965(11)
W2 C46 1.984(10)
W2 C45 2.012(11)
W2 C47 2.044(10)
W2 P4 2.492(2)
W2 P3 2.496(3)
Fe3 C27 2.021(10)
Fe3 C26 2.022(10)
Fe3 C33 2.024(10)
Fe3 C32 2.035(10)
Fe3 C34 2.037(11)
Fe3 C31 2.039(10)
Fe3 C29 2.040(10)
Fe3 C28 2.041(10)
Fe3 C30 2.043(11)
Fe3 C25 2.046(9)
Fe4 C35 2.037(10)
Fe4 C36 2.043(10)
Fe4 C39 2.043(10)
Fe4 C40 2.047(10)
Fe4 C42 2.049(11)
Fe4 C44 2.050(11)
Fe4 C38 2.050(11)
Fe4 C41 2.054(10)
Fe4 C37 2.055(11)
Fe4 C43 2.055(11)
P3 C25 1.785(9)
P3 H1P3 1.26(3)
P3 H2P3 1.26(3)
P4 C35 1.798(10)
P4 H1P4 1.26(3)
P4 H2P4 1.26(3)
O5 C45 1.166(13)
O6 C46 1.143(11)
O7 C47 1.120(11)
O8 C48 1.177(12)
C25 C29 1.432(12)
C25 C26 1.438(13)
C26 C27 1.407(13)
C26 H26 0.95
C27 C28 1.399(13)
C27 H27 0.95
C28 C29 1.408(15)
C28 H28 0.95
C29 H29 0.95
C30 C31 1.411(14)
C30 C34 1.411(15)
C30 H30 0.95
C31 C32 1.421(14)
C31 H31 0.95
C32 C33 1.413(14)
C32 H32 0.95
C33 C34 1.403(15)
C33 H33 0.95
C34 H34 0.95
C35 C39 1.424(13)
C35 C36 1.432(13)
C36 C37 1.419(14)
C36 H36 0.95
C37 C38 1.441(14)
C37 H37 0.95
C38 C39 1.416(15)
C38 H38 0.95
C39 H39 0.95
C40 C41 1.417(14)
C40 C44 1.429(14)
C40 H40 0.95
C41 C42 1.431(14)
C41 H41 0.95
C42 C43 1.417(14)
C42 H42 0.95
C43 C44 1.407(14)
C43 H43 0.95
C44 H44 0.95
